data_4110839
loop_
_publ_author_name
'Chien-Tien Chen'
'Yi Wei'
'Jin-Sheng Lin'
'Murthy V. R. K. Moturu'
'Wei-San Chao'
'Yu-Tai Tao'
'Chin-Hsiung Chien'

_publ_section_title
;
 Doubly Ortho-Linked Quinoxaline/Diphenylfluorene Hybrids as Bipolar,
 Fluorescent Chameleons for Optoelectronic Applications
;
_journal_name_full 'Journal of the American Chemical Society'
_journal_page_first 10992
_journal_page_last 10993
_journal_paper_doi 10.1021/ja062660v
_journal_volume 128
_journal_year 2006
_chemical_formula_moiety 'C47 H34 N4'
_chemical_formula_sum 'C47 H34 N4'
_chemical_formula_weight 654.78
_chemical_name_systematic
;
 ?
;
_space_group_IT_number 2
_symmetry_cell_setting triclinic
_symmetry_space_group_name_Hall '-P 1'
_symmetry_space_group_name_H-M 'P -1'
_atom_sites_solution_hydrogens geom
_atom_sites_solution_primary direct
_atom_sites_solution_secondary difmap
_audit_creation_method SHELXL-97
_cell_angle_alpha 89.5300(10)
_cell_angle_beta 83.7790(10)
_cell_angle_gamma 78.5390(10)
_cell_formula_units_Z 4
_cell_length_a 10.16600(10)
_cell_length_b 13.6300(2)
_cell_length_c 27.9975(5)
_cell_measurement_reflns_used 50935
_cell_measurement_temperature 200(2)
_cell_measurement_theta_max 25.028
_cell_measurement_theta_min 2.037
_cell_volume 3779.31(10)
_computing_cell_refinement 'HKL Scalepack (Otwinowski & Minor 1997)'
_computing_data_collection 'Collect (Nonius BV, 1997-2000)'
_computing_data_reduction 'HKL Denzo and Scalepack '
_computing_molecular_graphics 'Ortep-3 for Windows (Farrugia, 1997)'
_computing_publication_material 'WinGX publication routines (Farrugia, 1999)'
_computing_structure_refinement 'SHELXL-97 (Sheldrick, 1997)'
_computing_structure_solution 'SHELXS-86 (Sheldrick, 1986)'
_diffrn_ambient_temperature 200(2)
_diffrn_detector_area_resol_mean 9
_diffrn_measured_fraction_theta_full 0.980
_diffrn_measured_fraction_theta_max 0.980
_diffrn_measurement_device_type KappaCCD
_diffrn_measurement_method 'CCD rotation images, thick slices'
_diffrn_radiation_monochromator graphite
_diffrn_radiation_source 'fine-focus sealed tube'
_diffrn_radiation_type MoK\a
_diffrn_radiation_wavelength 0.71073
_diffrn_reflns_av_R_equivalents 0.0993
_diffrn_reflns_av_sigmaI/netI 0.1200
_diffrn_reflns_limit_h_max 12
_diffrn_reflns_limit_h_min -12
_diffrn_reflns_limit_k_max 16
_diffrn_reflns_limit_k_min -16
_diffrn_reflns_limit_l_max 33
_diffrn_reflns_limit_l_min -33
_diffrn_reflns_number 46923
_diffrn_reflns_theta_full 25.02
_diffrn_reflns_theta_max 25.02
_diffrn_reflns_theta_min 2.06
_exptl_absorpt_coefficient_mu 0.068
_exptl_absorpt_correction_T_max 1.0409
_exptl_absorpt_correction_T_min 0.9473
_exptl_absorpt_correction_type multi-scan
_exptl_absorpt_process_details
;
 ?
;
_exptl_crystal_colour red
_exptl_crystal_density_diffrn 1.151
_exptl_crystal_description prism
_exptl_crystal_F_000 1376
_exptl_crystal_size_max 0.2
_exptl_crystal_size_mid 0.14
_exptl_crystal_size_min 0.04
_platon_squeeze_details ' ?'
_refine_diff_density_max 0.521
_refine_diff_density_min -0.425
_refine_diff_density_rms 0.118
_refine_ls_extinction_coef 0.027(2)
_refine_ls_extinction_expression Fc^*^=kFc[1+0.001xFc^2^\l^3^/sin(2\q)]^-1/4^
_refine_ls_extinction_method SHELXL
_refine_ls_goodness_of_fit_ref 0.876
_refine_ls_hydrogen_treatment fixed
_refine_ls_matrix_type full
_refine_ls_number_parameters 920
_refine_ls_number_reflns 13070
_refine_ls_number_restraints 0
_refine_ls_restrained_S_all 0.876
_refine_ls_R_factor_all 0.1538
_refine_ls_R_factor_gt 0.0887
_refine_ls_shift/su_max 0.021
_refine_ls_shift/su_mean 0.001
_refine_ls_structure_factor_coef Fsqd
_refine_ls_weighting_details 'calc w=1/[\s^2^(Fo^2^)+(0.2000P)^2^+0.0000P] where P=(Fo^2^+2Fc^2^)/3'
_refine_ls_weighting_scheme calc
_refine_ls_wR_factor_gt 0.2358
_refine_ls_wR_factor_ref 0.2790
_reflns_number_gt 7158
_reflns_number_total 13070
_reflns_threshold_expression >2sigma(I)
_cod_data_source_file ja062660vsi20060417_095535.cif
_cod_data_source_block 4537
_cod_original_cell_volume 3779.31(9)
_cod_database_code 4110839

loop_
_symmetry_equiv_pos_as_xyz
'x, y, z'
'-x, -y, -z'

loop_
_atom_site_label
_atom_site_type_symbol
_atom_site_fract_x
_atom_site_fract_y
_atom_site_fract_z
_atom_site_U_iso_or_equiv
_atom_site_adp_type
_atom_site_occupancy
_atom_site_symmetry_multiplicity
_atom_site_calc_flag
_atom_site_refinement_flags
N1 N 0.4472(3) 0.1263(2) 0.06542(12) 0.0324(8) Uani 1 1 d .
N2 N 0.4918(3) 0.1719(2) 0.26388(13) 0.0414(9) Uani 1 1 d .
N3 N 0.4876(3) 0.3344(2) 0.20151(12) 0.0337(8) Uani 1 1 d .
N4 N 0.4456(3) 0.3163(2) 0.10551(12) 0.0318(8) Uani 1 1 d .
N5 N -0.0307(3) 0.3037(2) 0.22861(13) 0.0406(9) Uani 1 1 d .
N6 N -0.2294(4) 0.3625(3) 0.42579(14) 0.0474(10) Uani 1 1 d .
N7 N -0.0957(3) 0.1715(2) 0.38920(12) 0.0345(8) Uani 1 1 d .
N8 N 0.0146(3) 0.1484(2) 0.29393(12) 0.0309(8) Uani 1 1 d .
C1 C 0.5679(4) 0.1139(3) 0.03479(15) 0.0306(9) Uani 1 1 d .
C2 C 0.6935(4) 0.1021(3) 0.05323(16) 0.0393(10) Uani 1 1 d .
H2 H 0.6952 0.1032 0.0874 0.047 Uiso 1 1 d R
C3 C 0.8128(4) 0.0881(3) 0.02291(18) 0.0457(12) Uani 1 1 d .
H3 H 0.8984 0.0799 0.0355 0.055 Uiso 1 1 d R
C4 C 0.8120(4) 0.0867(3) -0.02633(18) 0.0460(12) Uani 1 1 d .
H4 H 0.8958 0.0772 -0.0468 0.055 Uiso 1 1 d R
C5 C 0.6885(5) 0.0967(3) -0.04480(17) 0.0444(11) Uani 1 1 d .
H5 H 0.6870 0.0969 -0.0790 0.053 Uiso 1 1 d R
C6 C 0.5694(4) 0.1100(3) -0.01506(15) 0.0369(10) Uani 1 1 d .
H6 H 0.4855 0.1148 -0.0286 0.044 Uiso 1 1 d R
C7 C 0.3222(4) 0.1665(3) 0.04453(17) 0.0450(11) Uani 1 1 d .
H7A H 0.2479 0.1712 0.0692 0.054 Uiso 1 1 d R
H7B H 0.3110 0.1226 0.0193 0.054 Uiso 1 1 d R
H7C H 0.3250 0.2317 0.0318 0.054 Uiso 1 1 d R
C8 C 0.4479(4) 0.1401(3) 0.11522(15) 0.0339(10) Uani 1 1 d .
C9 C 0.4491(4) 0.0628(3) 0.14621(16) 0.0367(10) Uani 1 1 d .
H9 H 0.4444 -0.0020 0.1342 0.044 Uiso 1 1 d R
C10 C 0.4552(4) 0.0737(3) 0.19600(16) 0.0396(10) Uani 1 1 d .
H10 H 0.4508 0.0176 0.2167 0.047 Uiso 1 1 d R
C11 C 0.4671(4) 0.1630(3) 0.21613(15) 0.0340(9) Uani 1 1 d .
C12 C 0.4671(4) 0.2464(3) 0.18432(15) 0.0321(9) Uani 1 1 d .
C13 C 0.4533(3) 0.2366(3) 0.13505(15) 0.0313(9) Uani 1 1 d .
C14 C 0.5274(5) 0.0802(4) 0.29081(19) 0.0593(13) Uani 1 1 d .
H14A H 0.5405 0.0980 0.3228 0.071 Uiso 1 1 d R
H14B H 0.6098 0.0408 0.2755 0.071 Uiso 1 1 d R
H14C H 0.4573 0.0421 0.2922 0.071 Uiso 1 1 d R
C15 C 0.4210(4) 0.2571(3) 0.29193(14) 0.0359(10) Uani 1 1 d .
C16 C 0.2845(4) 0.2925(4) 0.29086(16) 0.0452(11) Uani 1 1 d .
H16 H 0.2360 0.2598 0.2704 0.054 Uiso 1 1 d R
C17 C 0.2173(5) 0.3749(4) 0.31998(18) 0.0510(12) Uani 1 1 d .
H17 H 0.1226 0.3999 0.3187 0.061 Uiso 1 1 d R
C18 C 0.2881(5) 0.4196(4) 0.34968(17) 0.0503(12) Uani 1 1 d .
H18 H 0.2415 0.4760 0.3692 0.060 Uiso 1 1 d R
C19 C 0.4246(5) 0.3828(3) 0.35119(16) 0.0432(11) Uani 1 1 d .
H19 H 0.4753 0.4127 0.3719 0.052 Uiso 1 1 d R
C20 C 0.4896(4) 0.3033(3) 0.32245(15) 0.0405(11) Uani 1 1 d .
H20 H 0.5842 0.2779 0.3239 0.049 Uiso 1 1 d R
C21 C 0.4877(4) 0.4110(3) 0.17191(14) 0.0297(9) Uani 1 1 d .
C22 C 0.5182(4) 0.5015(3) 0.19448(15) 0.0307(9) Uani 1 1 d .
C23 C 0.4785(4) 0.5116(3) 0.24413(15) 0.0404(10) Uani 1 1 d .
H23 H 0.4212 0.4694 0.2591 0.049 Uiso 1 1 d R
C24 C 0.5190(4) 0.5814(3) 0.27174(17) 0.0437(11) Uani 1 1 d .
H24 H 0.4874 0.5873 0.3054 0.052 Uiso 1 1 d R
C25 C 0.6054(4) 0.6391(3) 0.25030(16) 0.0403(11) Uani 1 1 d .
H25 H 0.6395 0.6847 0.2694 0.048 Uiso 1 1 d R
C26 C 0.6419(4) 0.6316(3) 0.20168(16) 0.0365(10) Uani 1 1 d .
H26 H 0.7009 0.6730 0.1871 0.044 Uiso 1 1 d R
C27 C 0.5969(4) 0.5660(3) 0.17141(14) 0.0303(9) Uani 1 1 d .
C28 C 0.6373(4) 0.5674(3) 0.11669(15) 0.0294(9) Uani 1 1 d .
C29 C 0.5175(4) 0.5645(3) 0.08672(14) 0.0296(9) Uani 1 1 d .
C30 C 0.4912(4) 0.6353(3) 0.05096(15) 0.0351(10) Uani 1 1 d .
H30 H 0.5437 0.6866 0.0464 0.042 Uiso 1 1 d R
C31 C 0.3915(4) 0.6344(3) 0.02102(16) 0.0391(10) Uani 1 1 d .
H31 H 0.3762 0.6856 -0.0027 0.047 Uiso 1 1 d R
C32 C 0.3145(4) 0.5615(3) 0.02550(15) 0.0357(10) Uani 1 1 d .
H32 H 0.2451 0.5601 0.0050 0.043 Uiso 1 1 d R
C33 C 0.3412(4) 0.4902(3) 0.05949(15) 0.0351(10) Uani 1 1 d .
H33 H 0.2899 0.4382 0.0638 0.042 Uiso 1 1 d R
C34 C 0.4404(4) 0.4894(3) 0.09015(14) 0.0287(9) Uani 1 1 d .
C35 C 0.4595(3) 0.4032(3) 0.12369(14) 0.0274(9) Uani 1 1 d .
C36 C 0.7590(4) 0.4835(3) 0.09965(14) 0.0288(9) Uani 1 1 d .
C37 C 0.7756(4) 0.3795(3) 0.10164(15) 0.0330(9) Uani 1 1 d .
H37 H 0.7033 0.3508 0.1170 0.040 Uiso 1 1 d R
C38 C 0.8959(4) 0.3202(3) 0.08150(16) 0.0426(11) Uani 1 1 d .
H38 H 0.9077 0.2486 0.0830 0.051 Uiso 1 1 d R
C39 C 0.9997(4) 0.3626(3) 0.06038(17) 0.0472(12) Uani 1 1 d .
H39 H 1.0810 0.3213 0.0453 0.057 Uiso 1 1 d R
C40 C 0.9852(4) 0.4653(3) 0.05916(18) 0.0480(12) Uani 1 1 d .
H40 H 1.0600 0.4935 0.0456 0.058 Uiso 1 1 d R
C41 C 0.8658(4) 0.5254(3) 0.07840(15) 0.0357(10) Uani 1 1 d .
C42 C 0.8276(4) 0.6348(3) 0.08086(15) 0.0360(10) Uani 1 1 d .
C43 C 0.8999(4) 0.7075(3) 0.06524(17) 0.0464(12) Uani 1 1 d .
H43 H 0.9900 0.6869 0.0496 0.056 Uiso 1 1 d R
C44 C 0.8389(5) 0.8072(3) 0.0726(2) 0.0539(13) Uani 1 1 d .
H44 H 0.8866 0.8586 0.0616 0.065 Uiso 1 1 d R
C45 C 0.7108(5) 0.8335(3) 0.09616(17) 0.0452(11) Uani 1 1 d .
H45 H 0.6693 0.9027 0.1019 0.054 Uiso 1 1 d R
C46 C 0.6380(4) 0.7610(3) 0.11145(16) 0.0381(10) Uani 1 1 d .
H46 H 0.5478 0.7811 0.1270 0.046 Uiso 1 1 d R
C47 C 0.6971(4) 0.6608(3) 0.10377(15) 0.0332(10) Uani 1 1 d .
C48 C -0.0418(4) 0.2182(3) 0.20153(15) 0.0353(10) Uani 1 1 d .
C49 C -0.1591(4) 0.1813(3) 0.20523(16) 0.0428(11) Uani 1 1 d .
H49 H -0.2343 0.2142 0.2269 0.051 Uiso 1 1 d R
C50 C -0.1671(4) 0.0980(4) 0.17870(17) 0.0489(12) Uani 1 1 d .
H50 H -0.2492 0.0727 0.1813 0.059 Uiso 1 1 d R
C51 C -0.0579(5) 0.0519(4) 0.14678(17) 0.0503(12) Uani 1 1 d .
H51 H -0.0646 -0.0066 0.1291 0.060 Uiso 1 1 d R
C52 C 0.0585(4) 0.0884(3) 0.14267(16) 0.0435(11) Uani 1 1 d .
H52 H 0.1341 0.0583 0.1204 0.052 Uiso 1 1 d R
C53 C 0.0673(4) 0.1720(3) 0.16964(16) 0.0427(11) Uani 1 1 d .
H53 H 0.1494 0.1973 0.1667 0.051 Uiso 1 1 d R
C54 C -0.0162(6) 0.3928(4) 0.20071(19) 0.0666(15) Uani 1 1 d .
H54A H -0.0094 0.4456 0.2222 0.080 Uiso 1 1 d R
H54B H -0.0934 0.4134 0.1834 0.080 Uiso 1 1 d R
H54C H 0.0639 0.3779 0.1784 0.080 Uiso 1 1 d R
C55 C -0.0901(4) 0.3173(3) 0.27619(16) 0.0354(10) Uani 1 1 d .
C56 C -0.1611(4) 0.4070(3) 0.29437(17) 0.0436(11) Uani 1 1 d .
H56 H -0.1800 0.4623 0.2730 0.052 Uiso 1 1 d R
C57 C -0.2095(4) 0.4208(3) 0.34339(18) 0.0450(11) Uani 1 1 d .
H57 H -0.2594 0.4848 0.3554 0.054 Uiso 1 1 d R
C58 C -0.1860(4) 0.3453(3) 0.37607(17) 0.0385(10) Uani 1 1 d .
C59 C -0.1166(4) 0.2507(3) 0.35818(15) 0.0316(9) Uani 1 1 d .
C60 C -0.0655(4) 0.2360(3) 0.30963(15) 0.0315(9) Uani 1 1 d .
C61 C -0.3253(5) 0.3048(3) 0.44745(19) 0.0533(13) Uani 1 1 d .
H61A H -0.3467 0.3225 0.4809 0.064 Uiso 1 1 d R
H61B H -0.2857 0.2348 0.4442 0.064 Uiso 1 1 d R
H61C H -0.4063 0.3186 0.4318 0.064 Uiso 1 1 d R
C62 C -0.2069(4) 0.4461(3) 0.45048(15) 0.0388(10) Uani 1 1 d .
C63 C -0.1048(4) 0.4983(3) 0.43264(17) 0.0480(12) Uani 1 1 d .
H63 H -0.0511 0.4760 0.4030 0.058 Uiso 1 1 d R
C64 C -0.0846(5) 0.5797(4) 0.4561(2) 0.0576(14) Uani 1 1 d .
H64 H -0.0155 0.6146 0.4434 0.069 Uiso 1 1 d R
C65 C -0.1628(5) 0.6130(4) 0.4992(2) 0.0590(14) Uani 1 1 d .
H65 H -0.1485 0.6710 0.5156 0.071 Uiso 1 1 d R
C66 C -0.2587(5) 0.5627(4) 0.51687(18) 0.0550(13) Uani 1 1 d .
H66 H -0.3133 0.5845 0.5464 0.066 Uiso 1 1 d R
C67 C -0.2812(5) 0.4786(3) 0.49352(17) 0.0470(11) Uani 1 1 d .
H67 H -0.3484 0.4428 0.5069 0.056 Uiso 1 1 d R
C68 C -0.0235(4) 0.0837(3) 0.37245(14) 0.0317(9) Uani 1 1 d .
C69 C -0.0152(4) 0.0004(3) 0.40714(14) 0.0316(9) Uani 1 1 d .
C70 C -0.1325(4) 0.0024(3) 0.43920(16) 0.0407(11) Uani 1 1 d .
H70 H -0.2116 0.0528 0.4360 0.049 Uiso 1 1 d R
C71 C -0.1372(4) -0.0650(4) 0.47536(16) 0.0458(11) Uani 1 1 d .
H71 H -0.2192 -0.0622 0.4963 0.055 Uiso 1 1 d R
C72 C -0.0240(5) -0.1358(3) 0.48140(16) 0.0459(11) Uani 1 1 d .
H72 H -0.0256 -0.1828 0.5071 0.055 Uiso 1 1 d R
C73 C 0.0905(4) -0.1397(3) 0.45070(16) 0.0420(11) Uani 1 1 d .
H73 H 0.1695 -0.1897 0.4547 0.050 Uiso 1 1 d R
C74 C 0.1005(4) -0.0738(3) 0.41230(14) 0.0311(9) Uani 1 1 d .
C75 C 0.2380(4) -0.0790(3) 0.38108(14) 0.0307(9) Uani 1 1 d .
C76 C 0.2294(4) -0.0820(3) 0.32618(15) 0.0317(9) Uani 1 1 d .
C77 C 0.3264(4) -0.1502(3) 0.29704(15) 0.0378(10) Uani 1 1 d .
H77 H 0.3982 -0.1931 0.3112 0.045 Uiso 1 1 d R
C78 C 0.3221(4) -0.1593(3) 0.24851(16) 0.0458(11) Uani 1 1 d .
H78 H 0.3908 -0.2071 0.2303 0.055 Uiso 1 1 d R
C79 C 0.2215(4) -0.1005(3) 0.22543(16) 0.0446(11) Uani 1 1 d .
H79 H 0.2170 -0.1108 0.1918 0.054 Uiso 1 1 d R
C80 C 0.1290(4) -0.0292(3) 0.25289(15) 0.0391(10) Uani 1 1 d .
H80 H 0.0586 0.0140 0.2382 0.047 Uiso 1 1 d R
C81 C 0.1320(4) -0.0166(3) 0.30239(15) 0.0320(9) Uani 1 1 d .
C82 C 0.0376(4) 0.0734(3) 0.32414(14) 0.0290(9) Uani 1 1 d .
C83 C 0.3058(4) 0.0062(3) 0.39728(14) 0.0304(9) Uani 1 1 d .
C84 C 0.2658(4) 0.1095(3) 0.39461(15) 0.0349(10) Uani 1 1 d .
H84 H 0.1886 0.1371 0.3784 0.042 Uiso 1 1 d R
C85 C 0.3402(5) 0.1686(3) 0.41519(16) 0.0466(11) Uani 1 1 d .
H85 H 0.3141 0.2401 0.4140 0.056 Uiso 1 1 d R
C86 C 0.4513(5) 0.1297(4) 0.43747(18) 0.0547(13) Uani 1 1 d .
H86 H 0.5003 0.1720 0.4525 0.066 Uiso 1 1 d R
C87 C 0.4946(5) 0.0266(4) 0.43918(18) 0.0533(13) Uani 1 1 d .
H87 H 0.5735 -0.0006 0.4546 0.064 Uiso 1 1 d R
C88 C 0.4221(4) -0.0344(3) 0.41889(15) 0.0393(10) Uani 1 1 d .
C89 C 0.4437(4) -0.1439(3) 0.41671(15) 0.0413(11) Uani 1 1 d .
C90 C 0.5472(5) -0.2158(4) 0.43222(18) 0.0574(13) Uani 1 1 d .
H90 H 0.6179 -0.1945 0.4470 0.069 Uiso 1 1 d R
C91 C 0.5439(6) -0.3152(4) 0.42535(18) 0.0636(15) Uani 1 1 d .
H91 H 0.6144 -0.3674 0.4346 0.076 Uiso 1 1 d R
C92 C 0.4408(6) -0.3432(3) 0.40485(18) 0.0590(14) Uani 1 1 d .
H92 H 0.4403 -0.4130 0.4010 0.071 Uiso 1 1 d R
C93 C 0.3372(5) -0.2720(3) 0.38933(17) 0.0497(12) Uani 1 1 d .
H93 H 0.2654 -0.2932 0.3752 0.060 Uiso 1 1 d R
C94 C 0.3391(4) -0.1715(3) 0.39551(15) 0.0355(10) Uani 1 1 d .

loop_
_atom_site_aniso_label
_atom_site_aniso_U_11
_atom_site_aniso_U_22
_atom_site_aniso_U_33
_atom_site_aniso_U_23
_atom_site_aniso_U_13
_atom_site_aniso_U_12
N1 0.0305(18) 0.0329(18) 0.034(2) 0.0011(15) -0.0063(15) -0.0052(14)
N2 0.051(2) 0.036(2) 0.035(2) 0.0094(17) -0.0049(17) -0.0045(17)
N3 0.0376(18) 0.0351(19) 0.028(2) 0.0022(16) -0.0008(15) -0.0088(15)
N4 0.0315(17) 0.0322(19) 0.033(2) 0.0047(15) -0.0050(14) -0.0080(14)
N5 0.052(2) 0.0328(19) 0.037(2) 0.0094(17) -0.0063(17) -0.0074(16)
N6 0.051(2) 0.040(2) 0.048(3) -0.0101(19) 0.0147(18) -0.0105(17)
N7 0.0287(17) 0.039(2) 0.034(2) -0.0029(16) -0.0051(15) -0.0010(15)
N8 0.0310(17) 0.0309(18) 0.029(2) 0.0002(15) -0.0059(14) -0.0005(14)
C1 0.029(2) 0.026(2) 0.040(3) 0.0004(18) -0.0067(18) -0.0101(16)
C2 0.042(2) 0.038(2) 0.037(3) 0.002(2) -0.005(2) -0.0043(19)
C3 0.032(2) 0.044(3) 0.058(3) -0.005(2) -0.004(2) -0.0013(19)
C4 0.039(2) 0.045(3) 0.052(3) -0.012(2) 0.007(2) -0.010(2)
C5 0.057(3) 0.041(3) 0.036(3) -0.001(2) -0.005(2) -0.010(2)
C6 0.040(2) 0.036(2) 0.036(3) 0.0010(19) -0.011(2) -0.0075(19)
C7 0.036(2) 0.047(3) 0.051(3) 0.002(2) -0.006(2) -0.006(2)
C8 0.030(2) 0.034(2) 0.036(3) 0.0031(19) -0.0025(18) -0.0042(17)
C9 0.037(2) 0.029(2) 0.043(3) 0.004(2) -0.0016(19) -0.0082(18)
C10 0.043(2) 0.034(2) 0.042(3) 0.010(2) -0.001(2) -0.0094(19)
C11 0.037(2) 0.032(2) 0.032(2) 0.0046(19) -0.0009(18) -0.0076(18)
C12 0.030(2) 0.032(2) 0.033(2) 0.0054(18) -0.0020(18) -0.0046(17)
C13 0.024(2) 0.028(2) 0.040(3) 0.0048(19) -0.0010(17) -0.0022(16)
C14 0.077(3) 0.050(3) 0.048(3) 0.018(2) -0.008(3) -0.004(3)
C15 0.043(2) 0.040(2) 0.025(2) 0.0085(19) -0.0009(19) -0.0101(19)
C16 0.042(3) 0.061(3) 0.034(3) 0.007(2) -0.002(2) -0.015(2)
C17 0.043(3) 0.061(3) 0.047(3) 0.007(3) -0.001(2) -0.007(2)
C18 0.059(3) 0.053(3) 0.032(3) 0.000(2) 0.001(2) 0.002(2)
C19 0.056(3) 0.046(3) 0.030(3) 0.003(2) -0.006(2) -0.014(2)
C20 0.040(2) 0.051(3) 0.031(3) 0.015(2) -0.0030(19) -0.011(2)
C21 0.031(2) 0.028(2) 0.030(2) 0.0051(18) -0.0016(17) -0.0074(16)
C22 0.030(2) 0.028(2) 0.034(2) 0.0074(18) -0.0061(17) -0.0044(17)
C23 0.048(3) 0.040(2) 0.029(3) 0.006(2) -0.0004(19) -0.002(2)
C24 0.055(3) 0.037(2) 0.032(3) -0.005(2) 0.003(2) 0.005(2)
C25 0.050(3) 0.031(2) 0.040(3) -0.004(2) -0.013(2) -0.002(2)
C26 0.036(2) 0.035(2) 0.038(3) 0.0008(19) -0.0057(19) -0.0050(18)
C27 0.027(2) 0.030(2) 0.032(2) -0.0019(18) -0.0046(17) 0.0003(16)
C28 0.0266(19) 0.024(2) 0.037(2) -0.0004(17) -0.0068(17) -0.0024(16)
C29 0.028(2) 0.028(2) 0.031(2) 0.0021(18) -0.0038(17) -0.0021(16)
C30 0.035(2) 0.027(2) 0.044(3) 0.0057(19) -0.0037(19) -0.0081(17)
C31 0.041(2) 0.038(2) 0.039(3) 0.006(2) -0.011(2) -0.0063(19)
C32 0.040(2) 0.035(2) 0.034(3) 0.0103(19) -0.0086(19) -0.0112(19)
C33 0.033(2) 0.035(2) 0.040(3) 0.0044(19) -0.0068(19) -0.0123(18)
C34 0.028(2) 0.026(2) 0.031(2) 0.0030(17) 0.0001(17) -0.0040(16)
C35 0.0245(19) 0.028(2) 0.029(2) 0.0036(17) 0.0005(16) -0.0078(16)
C36 0.030(2) 0.033(2) 0.026(2) -0.0017(17) -0.0091(17) -0.0076(17)
C37 0.031(2) 0.033(2) 0.035(2) 0.0006(18) -0.0041(18) -0.0054(17)
C38 0.042(3) 0.036(2) 0.047(3) -0.003(2) -0.012(2) 0.003(2)
C39 0.034(2) 0.049(3) 0.050(3) -0.001(2) 0.001(2) 0.008(2)
C40 0.030(2) 0.053(3) 0.058(3) 0.007(2) 0.002(2) -0.004(2)
C41 0.028(2) 0.037(2) 0.040(3) -0.0058(19) -0.0015(18) -0.0021(18)
C42 0.033(2) 0.037(2) 0.041(3) 0.007(2) -0.0079(19) -0.0125(18)
C43 0.040(2) 0.057(3) 0.045(3) 0.001(2) -0.001(2) -0.018(2)
C44 0.048(3) 0.041(3) 0.079(4) 0.007(3) -0.013(3) -0.020(2)
C45 0.056(3) 0.033(2) 0.051(3) 0.006(2) -0.013(2) -0.013(2)
C46 0.039(2) 0.034(2) 0.041(3) 0.003(2) -0.0055(19) -0.0063(19)
C47 0.030(2) 0.035(2) 0.037(3) 0.0052(19) -0.0091(18) -0.0094(18)
C48 0.039(2) 0.037(2) 0.027(2) 0.0076(19) -0.0065(18) 0.0005(19)
C49 0.034(2) 0.056(3) 0.037(3) 0.000(2) -0.0090(19) -0.004(2)
C50 0.038(2) 0.067(3) 0.044(3) -0.007(2) -0.009(2) -0.012(2)
C51 0.058(3) 0.049(3) 0.044(3) -0.003(2) -0.018(2) -0.004(2)
C52 0.046(3) 0.049(3) 0.032(3) 0.003(2) -0.007(2) 0.001(2)
C53 0.044(3) 0.048(3) 0.035(3) 0.010(2) -0.002(2) -0.009(2)
C54 0.107(4) 0.056(3) 0.041(3) 0.008(3) -0.011(3) -0.024(3)
C55 0.035(2) 0.032(2) 0.039(3) 0.0045(19) -0.0082(19) -0.0034(18)
C56 0.050(3) 0.029(2) 0.048(3) 0.006(2) -0.012(2) 0.003(2)
C57 0.038(2) 0.041(3) 0.053(3) -0.006(2) -0.005(2) 0.0004(19)
C58 0.033(2) 0.038(2) 0.046(3) -0.004(2) -0.005(2) -0.0085(19)
C59 0.031(2) 0.031(2) 0.032(2) 0.0031(18) -0.0070(18) -0.0026(17)
C60 0.027(2) 0.034(2) 0.034(2) -0.0006(19) -0.0051(17) -0.0040(17)
C61 0.050(3) 0.048(3) 0.059(3) -0.007(2) 0.011(2) -0.010(2)
C62 0.042(2) 0.038(2) 0.032(3) 0.000(2) -0.004(2) 0.0027(19)
C63 0.047(3) 0.048(3) 0.045(3) -0.012(2) 0.006(2) -0.007(2)
C64 0.055(3) 0.054(3) 0.067(4) -0.005(3) -0.002(3) -0.020(2)
C65 0.067(3) 0.057(3) 0.054(4) -0.015(3) -0.013(3) -0.010(3)
C66 0.063(3) 0.062(3) 0.036(3) -0.006(2) -0.007(2) -0.002(3)
C67 0.055(3) 0.044(3) 0.037(3) -0.002(2) -0.003(2) -0.001(2)
C68 0.030(2) 0.038(2) 0.027(2) -0.0021(18) -0.0014(17) -0.0073(18)
C69 0.034(2) 0.033(2) 0.029(2) 0.0014(18) -0.0056(18) -0.0084(17)
C70 0.035(2) 0.047(3) 0.041(3) 0.002(2) 0.000(2) -0.012(2)
C71 0.037(2) 0.064(3) 0.036(3) 0.006(2) 0.002(2) -0.014(2)
C72 0.053(3) 0.052(3) 0.037(3) 0.022(2) -0.006(2) -0.023(2)
C73 0.041(2) 0.042(3) 0.047(3) 0.012(2) -0.014(2) -0.012(2)
C74 0.038(2) 0.033(2) 0.025(2) -0.0001(18) -0.0076(18) -0.0116(18)
C75 0.036(2) 0.029(2) 0.029(2) 0.0038(17) -0.0089(17) -0.0057(17)
C76 0.031(2) 0.031(2) 0.033(2) 0.0010(18) -0.0028(17) -0.0063(17)
C77 0.040(2) 0.033(2) 0.036(3) 0.0028(19) -0.0071(19) 0.0038(18)
C78 0.052(3) 0.043(3) 0.034(3) -0.004(2) 0.003(2) 0.008(2)
C79 0.054(3) 0.043(3) 0.032(3) -0.003(2) -0.009(2) 0.007(2)
C80 0.044(2) 0.039(2) 0.034(3) 0.001(2) -0.009(2) -0.0031(19)
C81 0.034(2) 0.028(2) 0.034(2) 0.0010(18) -0.0080(18) -0.0041(17)
C82 0.027(2) 0.034(2) 0.026(2) 0.0011(18) -0.0079(17) -0.0034(17)
C83 0.028(2) 0.034(2) 0.029(2) 0.0039(18) -0.0016(17) -0.0069(17)
C84 0.038(2) 0.035(2) 0.032(2) 0.0030(19) -0.0011(18) -0.0084(19)
C85 0.058(3) 0.046(3) 0.039(3) -0.003(2) 0.003(2) -0.024(2)
C86 0.058(3) 0.060(3) 0.057(3) -0.001(3) -0.012(3) -0.038(3)
C87 0.042(3) 0.075(4) 0.051(3) 0.010(3) -0.018(2) -0.027(3)
C88 0.029(2) 0.054(3) 0.033(3) 0.009(2) 0.0006(18) -0.009(2)
C89 0.033(2) 0.049(3) 0.033(3) 0.005(2) 0.0024(19) 0.0101(19)
C90 0.048(3) 0.066(4) 0.052(3) 0.005(3) -0.013(2) 0.007(2)
C91 0.067(3) 0.071(4) 0.039(3) 0.011(3) -0.009(3) 0.022(3)
C92 0.093(4) 0.030(2) 0.040(3) 0.007(2) 0.005(3) 0.017(2)
C93 0.066(3) 0.041(3) 0.040(3) 0.002(2) -0.011(2) -0.002(2)
C94 0.039(2) 0.034(2) 0.031(2) 0.0053(18) -0.0065(19) 0.0004(18)

loop_
_atom_type_symbol
_atom_type_description
_atom_type_scat_dispersion_real
_atom_type_scat_dispersion_imag
_atom_type_scat_source
C C 0.0033 0.0016 'International Tables Vol C Tables 4.2.6.8 and 6.1.1.4'
H H 0.0000 0.0000 'International Tables Vol C Tables 4.2.6.8 and 6.1.1.4'
N N 0.0061 0.0033 'International Tables Vol C Tables 4.2.6.8 and 6.1.1.4'

loop_
_geom_angle_atom_site_label_1
_geom_angle_atom_site_label_2
_geom_angle_atom_site_label_3
_geom_angle
C8 N1 C1 120.1(3)
C8 N1 C7 117.6(3)
C1 N1 C7 117.2(3)
C11 N2 C15 119.4(3)
C11 N2 C14 117.9(4)
C15 N2 C14 115.2(4)
C21 N3 C12 119.0(3)
C35 N4 C13 118.0(3)
C55 N5 C48 120.2(3)
C55 N5 C54 118.0(4)
C48 N5 C54 115.7(4)
C58 N6 C62 121.8(4)
C58 N6 C61 116.8(3)
C62 N6 C61 119.8(4)
C68 N7 C59 118.9(3)
C82 N8 C60 119.4(3)
C6 C1 N1 121.7(3)
C6 C1 C2 117.2(4)
N1 C1 C2 121.1(4)
C3 C2 C1 121.0(4)
C3 C2 H2 120.3
C1 C2 H2 118.7
C2 C3 C4 120.9(4)
C2 C3 H3 121.0
C4 C3 H3 118.1
C5 C4 C3 118.3(4)
C5 C4 H4 121.9
C3 C4 H4 119.8
C6 C5 C4 121.3(4)
C6 C5 H5 119.9
C4 C5 H5 118.8
C5 C6 C1 121.2(4)
C5 C6 H6 119.8
C1 C6 H6 119.0
N1 C7 H7A 108.6
N1 C7 H7B 109.7
H7A C7 H7B 109.5
N1 C7 H7C 110.0
H7A C7 H7C 109.5
H7B C7 H7C 109.5
C9 C8 N1 121.5(4)
C9 C8 C13 117.3(4)
N1 C8 C13 121.1(4)
C8 C9 C10 122.7(4)
C8 C9 H9 119.4
C10 C9 H9 117.9
C11 C10 C9 121.9(4)
C11 C10 H10 118.5
C9 C10 H10 119.6
N2 C11 C10 122.7(4)
N2 C11 C12 120.1(3)
C10 C11 C12 116.8(4)
N3 C12 C13 119.6(4)
N3 C12 C11 119.3(4)
C13 C12 C11 121.0(3)
N4 C13 C12 121.2(3)
N4 C13 C8 118.8(4)
C12 C13 C8 120.0(4)
N2 C14 H14A 108.5
N2 C14 H14B 109.0
H14A C14 H14B 109.5
N2 C14 H14C 110.9
H14A C14 H14C 109.5
H14B C14 H14C 109.5
C16 C15 C20 118.9(4)
C16 C15 N2 121.6(4)
C20 C15 N2 119.4(4)
C15 C16 C17 120.1(4)
C15 C16 H16 119.3
C17 C16 H16 120.6
C18 C17 C16 119.7(4)
C18 C17 H17 120.5
C16 C17 H17 119.8
C19 C18 C17 119.9(4)
C19 C18 H18 120.9
C17 C18 H18 119.2
C20 C19 C18 120.0(4)
C20 C19 H19 119.0
C18 C19 H19 121.0
C19 C20 C15 121.3(4)
C19 C20 H20 119.5
C15 C20 H20 119.2
N3 C21 C35 120.7(3)
N3 C21 C22 113.8(3)
C35 C21 C22 125.5(3)
C23 C22 C27 120.0(3)
C23 C22 C21 114.4(3)
C27 C22 C21 125.0(4)
C24 C23 C22 121.5(4)
C24 C23 H23 119.3
C22 C23 H23 119.2
C23 C24 C25 119.0(4)
C23 C24 H24 119.0
C25 C24 H24 122.0
C26 C25 C24 119.8(4)
C26 C25 H25 120.1
C24 C25 H25 120.1
C25 C26 C27 123.4(4)
C25 C26 H26 119.0
C27 C26 H26 117.6
C22 C27 C26 115.9(4)
C22 C27 C28 124.6(3)
C26 C27 C28 119.5(3)
C47 C28 C27 109.6(3)
C47 C28 C36 100.6(3)
C27 C28 C36 112.6(3)
C47 C28 C29 109.9(3)
C27 C28 C29 113.1(3)
C36 C28 C29 110.3(3)
C34 C29 C30 116.7(3)
C34 C29 C28 124.3(3)
C30 C29 C28 118.8(3)
C31 C30 C29 122.3(4)
C31 C30 H30 118.0
C29 C30 H30 119.7
C30 C31 C32 120.4(4)
C30 C31 H31 119.2
C32 C31 H31 120.5
C33 C32 C31 118.0(4)
C33 C32 H32 120.8
C31 C32 H32 121.1
C32 C33 C34 122.9(4)
C32 C33 H33 120.6
C34 C33 H33 116.5
C33 C34 C29 119.7(3)
C33 C34 C35 115.4(3)
C29 C34 C35 124.8(3)
N4 C35 C21 121.0(3)
N4 C35 C34 115.1(3)
C21 C35 C34 123.9(3)
C37 C36 C41 118.9(3)
C37 C36 C28 131.3(3)
C41 C36 C28 109.9(3)
C36 C37 C38 119.4(4)
C36 C37 H37 118.8
C38 C37 H37 121.8
C39 C38 C37 121.0(4)
C39 C38 H38 119.5
C37 C38 H38 119.5
C38 C39 C40 120.0(4)
C38 C39 H39 120.5
C40 C39 H39 119.4
C39 C40 C41 119.8(4)
C39 C40 H40 118.8
C41 C40 H40 121.3
C40 C41 C36 120.9(4)
C40 C41 C42 129.4(4)
C36 C41 C42 109.7(3)
C43 C42 C47 121.1(4)
C43 C42 C41 130.5(4)
C47 C42 C41 108.3(3)
C42 C43 C44 118.6(4)
C42 C43 H43 119.0
C44 C43 H43 122.5
C45 C44 C43 120.7(4)
C45 C44 H44 119.5
C43 C44 H44 119.8
C44 C45 C46 120.8(4)
C44 C45 H45 120.7
C46 C45 H45 118.6
C45 C46 C47 119.2(4)
C45 C46 H46 119.3
C47 C46 H46 121.4
C42 C47 C46 119.6(4)
C42 C47 C28 111.4(3)
C46 C47 C28 129.0(4)
C49 C48 C53 119.0(4)
C49 C48 N5 121.6(4)
C53 C48 N5 119.4(4)
C48 C49 C50 120.5(4)
C48 C49 H49 118.5
C50 C49 H49 121.1
C51 C50 C49 120.5(4)
C51 C50 H50 119.4
C49 C50 H50 120.1
C52 C51 C50 119.4(4)
C52 C51 H51 121.2
C50 C51 H51 119.3
C51 C52 C53 120.3(4)
C51 C52 H52 120.5
C53 C52 H52 119.2
C48 C53 C52 120.4(4)
C48 C53 H53 119.6
C52 C53 H53 120.0
N5 C54 H54A 109.0
N5 C54 H54B 109.9
H54A C54 H54B 109.5
N5 C54 H54C 109.5
H54A C54 H54C 109.5
H54B C54 H54C 109.5
C56 C55 N5 123.2(4)
C56 C55 C60 117.0(4)
N5 C55 C60 119.5(3)
C55 C56 C57 122.0(4)
C55 C56 H56 119.0
C57 C56 H56 119.0
C58 C57 C56 122.2(4)
C58 C57 H57 117.3
C56 C57 H57 120.5
C57 C58 N6 121.2(4)
C57 C58 C59 117.2(4)
N6 C58 C59 121.6(4)
N7 C59 C60 119.3(3)
N7 C59 C58 119.4(4)
C60 C59 C58 121.3(4)
N8 C60 C59 120.9(4)
N8 C60 C55 118.8(4)
C59 C60 C55 120.1(3)
N6 C61 H61A 109.3
N6 C61 H61B 109.1
H61A C61 H61B 109.5
N6 C61 H61C 110.0
H61A C61 H61C 109.5
H61B C61 H61C 109.5
C67 C62 N6 121.2(4)
C67 C62 C63 117.5(4)
N6 C62 C63 121.3(4)
C64 C63 C62 121.2(4)
C64 C63 H63 120.1
C62 C63 H63 118.6
C63 C64 C65 120.5(5)
C63 C64 H64 120.3
C65 C64 H64 119.2
C66 C65 C64 118.7(4)
C66 C65 H65 121.2
C64 C65 H65 120.2
C65 C66 C67 121.9(5)
C65 C66 H66 119.8
C67 C66 H66 118.3
C66 C67 C62 120.1(5)
C66 C67 H67 120.9
C62 C67 H67 119.0
N7 C68 C82 120.6(4)
N7 C68 C69 115.4(4)
C82 C68 C69 124.0(3)
C74 C69 C70 119.0(4)
C74 C69 C68 125.7(4)
C70 C69 C68 115.1(3)
C71 C70 C69 122.0(4)
C71 C70 H70 118.4
C69 C70 H70 119.6
C70 C71 C72 119.4(4)
C70 C71 H71 119.8
C72 C71 H71 120.8
C73 C72 C71 119.8(4)
C73 C72 H72 120.1
C71 C72 H72 120.1
C72 C73 C74 123.3(4)
C72 C73 H73 119.9
C74 C73 H73 116.7
C73 C74 C69 116.4(4)
C73 C74 C75 119.9(3)
C69 C74 C75 123.4(3)
C94 C75 C76 109.7(3)
C94 C75 C83 100.3(3)
C76 C75 C83 113.6(3)
C94 C75 C74 109.0(3)
C76 C75 C74 114.2(3)
C83 C75 C74 109.1(3)
C77 C76 C81 116.5(4)
C77 C76 C75 119.4(3)
C81 C76 C75 124.0(3)
C78 C77 C76 122.4(4)
C78 C77 H77 117.8
C76 C77 H77 119.8
C79 C78 C77 121.3(4)
C79 C78 H78 119.6
C77 C78 H78 119.1
C78 C79 C80 117.3(4)
C78 C79 H79 120.0
C80 C79 H79 122.7
C79 C80 C81 122.8(4)
C79 C80 H80 120.0
C81 C80 H80 117.2
C80 C81 C76 119.3(4)
C80 C81 C82 114.7(3)
C76 C81 C82 125.7(3)
N8 C82 C68 120.5(3)
N8 C82 C81 113.4(3)
C68 C82 C81 126.1(4)
C84 C83 C88 119.5(3)
C84 C83 C75 130.3(3)
C88 C83 C75 110.2(3)
C85 C84 C83 118.2(4)
C85 C84 H84 122.4
C83 C84 H84 119.3
C86 C85 C84 122.6(4)
C86 C85 H85 117.7
C84 C85 H85 119.7
C85 C86 C87 119.7(4)
C85 C86 H86 121.5
C87 C86 H86 118.8
C86 C87 C88 118.9(4)
C86 C87 H87 119.5
C88 C87 H87 121.5
C87 C88 C83 120.9(4)
C87 C88 C89 129.9(4)
C83 C88 C89 109.1(3)
C94 C89 C90 120.9(4)
C94 C89 C88 109.1(3)
C90 C89 C88 130.0(4)
C91 C90 C89 118.2(5)
C91 C90 H90 122.7
C89 C90 H90 119.1
C92 C91 C90 121.3(4)
C92 C91 H91 117.5
C90 C91 H91 121.1
C91 C92 C93 120.8(5)
C91 C92 H92 119.5
C93 C92 H92 119.7
C92 C93 C94 118.9(4)
C92 C93 H93 119.5
C94 C93 H93 121.6
C93 C94 C89 119.9(4)
C93 C94 C75 128.9(4)
C89 C94 C75 111.2(3)

loop_
_geom_bond_atom_site_label_1
_geom_bond_atom_site_label_2
_geom_bond_distance
N1 C8 1.410(5)
N1 C1 1.400(5)
N1 C7 1.461(5)
N2 C11 1.397(5)
N2 C15 1.430(5)
N2 C14 1.458(5)
N3 C21 1.328(5)
N3 C12 1.357(5)
N4 C35 1.332(5)
N4 C13 1.355(5)
N5 C55 1.400(5)
N5 C48 1.425(5)
N5 C54 1.462(6)
N6 C58 1.421(6)
N6 C62 1.407(5)
N6 C61 1.451(6)
N7 C68 1.333(5)
N7 C59 1.377(5)
N8 C82 1.322(5)
N8 C60 1.351(5)
C1 C6 1.396(6)
C1 C2 1.408(5)
C2 C3 1.384(6)
C2 H2 0.9601
C3 C4 1.380(6)
C3 H3 0.9599
C4 C5 1.391(6)
C4 H4 0.9601
C5 C6 1.374(6)
C5 H5 0.9600
C6 H6 0.9601
C7 H7A 0.9599
C7 H7B 0.9600
C7 H7C 0.9600
C8 C9 1.358(6)
C8 C13 1.445(5)
C9 C10 1.413(6)
C9 H9 0.9600
C10 C11 1.378(5)
C10 H10 0.9600
C11 C12 1.438(5)
C12 C13 1.412(5)
C14 H14A 0.9600
C14 H14B 0.9600
C14 H14C 0.9599
C15 C16 1.378(6)
C15 C20 1.388(6)
C16 C17 1.408(6)
C16 H16 0.9600
C17 C18 1.376(6)
C17 H17 0.9600
C18 C19 1.383(6)
C18 H18 0.9603
C19 C20 1.369(6)
C19 H19 0.9601
C20 H20 0.9600
C21 C35 1.419(5)
C21 C22 1.491(5)
C22 C23 1.405(6)
C22 C27 1.410(5)
C23 C24 1.381(6)
C23 H23 0.9600
C24 C25 1.380(6)
C24 H24 0.9599
C25 C26 1.371(6)
C25 H25 0.9601
C26 C27 1.408(5)
C26 H26 0.9600
C27 C28 1.543(6)
C28 C47 1.541(5)
C28 C36 1.544(5)
C28 C29 1.559(5)
C29 C34 1.405(5)
C29 C30 1.394(5)
C30 C31 1.386(5)
C30 H30 0.9600
C31 C32 1.379(6)
C31 H31 0.9599
C32 C33 1.364(5)
C32 H32 0.9602
C33 C34 1.391(5)
C33 H33 0.9600
C34 C35 1.493(5)
C36 C37 1.396(5)
C36 C41 1.401(6)
C37 C38 1.390(6)
C37 H37 0.9600
C38 C39 1.377(6)
C38 H38 0.9600
C39 C40 1.379(6)
C39 H39 0.9600
C40 C41 1.380(6)
C40 H40 0.9600
C41 C42 1.464(6)
C42 C43 1.388(6)
C42 C47 1.389(6)
C43 C44 1.384(6)
C43 H43 0.9600
C44 C45 1.375(7)
C44 H44 0.9601
C45 C46 1.387(6)
C45 H45 0.9600
C46 C47 1.386(5)
C46 H46 0.9600
C48 C49 1.377(6)
C48 C53 1.394(6)
C49 C50 1.382(6)
C49 H49 0.9601
C50 C51 1.394(6)
C50 H50 0.9598
C51 C52 1.364(6)
C51 H51 0.9599
C52 C53 1.395(6)
C52 H52 0.9601
C53 H53 0.9600
C54 H54A 0.9601
C54 H54B 0.9599
C54 H54C 0.9600
C55 C56 1.362(6)
C55 C60 1.446(6)
C56 C57 1.408(6)
C56 H56 0.9600
C57 C58 1.374(6)
C57 H57 0.9599
C58 C59 1.409(6)
C59 C60 1.403(6)
C61 H61A 0.9599
C61 H61B 0.9600
C61 H61C 0.9600
C62 C67 1.377(6)
C62 C63 1.418(6)
C63 C64 1.354(6)
C63 H63 0.9599
C64 C65 1.398(7)
C64 H64 0.9599
C65 C66 1.350(7)
C65 H65 0.9601
C66 C67 1.393(6)
C66 H66 0.9600
C67 H67 0.9601
C68 C82 1.422(5)
C68 C69 1.483(6)
C69 C74 1.411(5)
C69 C70 1.408(6)
C70 C71 1.364(6)
C70 H70 0.9600
C71 C72 1.373(6)
C71 H71 0.9600
C72 C73 1.362(6)
C72 H72 0.9599
C73 C74 1.403(6)
C73 H73 0.9600
C74 C75 1.556(6)
C75 C94 1.542(5)
C75 C76 1.550(5)
C75 C83 1.556(5)
C76 C77 1.406(5)
C76 C81 1.414(5)
C77 C78 1.372(6)
C77 H77 0.9599
C78 C79 1.384(6)
C78 H78 0.9600
C79 C80 1.383(6)
C79 H79 0.9600
C80 C81 1.403(6)
C80 H80 0.9600
C81 C82 1.488(5)
C83 C84 1.389(5)
C83 C88 1.400(5)
C84 C85 1.377(6)
C84 H84 0.9600
C85 C86 1.362(6)
C85 H85 0.9600
C86 C87 1.389(7)
C86 H86 0.9600
C87 C88 1.377(6)
C87 H87 0.9599
C88 C89 1.466(6)
C89 C94 1.388(6)
C89 C90 1.392(6)
C90 C91 1.377(7)
C90 H90 0.9602
C91 C92 1.367(7)
C91 H91 0.9600
C92 C93 1.388(6)
C92 H92 0.9600
C93 C94 1.385(6)
C93 H93 0.9601

loop_
_platon_squeeze_void_nr
_platon_squeeze_void_average_x
_platon_squeeze_void_average_y
_platon_squeeze_void_average_z
_platon_squeeze_void_volume
_platon_squeeze_void_count_electrons
1 -0.033 0.738 0.251 293.6 62.1
2 0.033 0.262 0.749 293.6 62.1
